data_7048416
loop_
_publ_author_name
'John, Alexandra'
'Kirschner, Sven'
'Fengel, Melina K.'
'Bolte, Michael'
'Lerner, Hans-Wolfram'
'Wagner, Matthias'

_publ_section_title
;
 Simultaneous expansion of 9,10 boron-doped anthracene in longitudinal and
 lateral directions.
;
_journal_issue 5
_journal_name_full 'Dalton transactions (Cambridge, England : 2003)'
_journal_page_first 1871
_journal_page_last 1877
_journal_paper_doi 10.1039/c8dt04820g
_journal_volume 48
_journal_year 2019
_chemical_formula_sum 'C22 H26'
_chemical_formula_weight 290.43
_space_group_crystal_system monoclinic
_space_group_IT_number 14
_space_group_name_Hall '-P 2ybc'
_space_group_name_H-M_alt 'P 1 21/c 1'
_symmetry_space_group_name_Hall '-P 2ybc'
_symmetry_space_group_name_H-M 'P 1 21/c 1'
_atom_sites_solution_hydrogens geom
_audit_creation_method SHELXL-2016/6
_audit_update_record
;
2018-12-18 deposited with the CCDC.
2018-12-20 downloaded from the CCDC.
;
_cell_angle_alpha 90
_cell_angle_beta 96.664(13)
_cell_angle_gamma 90
_cell_formula_units_Z 4
_cell_length_a 11.4961(18)
_cell_length_b 9.9907(14)
_cell_length_c 15.608(3)
_cell_measurement_reflns_used 10318
_cell_measurement_temperature 173(2)
_cell_measurement_theta_max 25.8
_cell_measurement_theta_min 3.4
_cell_volume 1780.5(5)
_computing_cell_refinement 'X-Area (Stoe & Cie, 2001)'
_computing_data_collection 'X-Area (Stoe & Cie, 2001)'
_computing_data_reduction 'X-Area (Stoe & Cie, 2001)'
_computing_molecular_graphics 'XP in SHELXTL-Plus (Sheldrick, 2008)'
_computing_structure_refinement 'SHELXL-2016/6 (Sheldrick, 2016)'
_diffrn_ambient_temperature 173(2)
_diffrn_measured_fraction_theta_full 0.996
_diffrn_measured_fraction_theta_max 0.996
_diffrn_measurement_device_type 'STOE IPDS II two-circle-diffractometer'
_diffrn_measurement_method \w
_diffrn_radiation_type MoK\a
_diffrn_radiation_wavelength 0.71073
_diffrn_reflns_av_R_equivalents 0.1093
_diffrn_reflns_av_unetI/netI 0.0680
_diffrn_reflns_Laue_measured_fraction_full 0.996
_diffrn_reflns_Laue_measured_fraction_max 0.996
_diffrn_reflns_limit_h_max 13
_diffrn_reflns_limit_h_min -10
_diffrn_reflns_limit_k_max 10
_diffrn_reflns_limit_k_min -11
_diffrn_reflns_limit_l_max 18
_diffrn_reflns_limit_l_min -18
_diffrn_reflns_number 13210
_diffrn_reflns_point_group_measured_fraction_full 0.996
_diffrn_reflns_point_group_measured_fraction_max 0.996
_diffrn_reflns_theta_full 25.000
_diffrn_reflns_theta_max 25.024
_diffrn_reflns_theta_min 3.327
_exptl_absorpt_coefficient_mu 0.060
_exptl_absorpt_correction_T_max 1.0
_exptl_absorpt_correction_T_min .486
_exptl_absorpt_correction_type multi-scan
_exptl_absorpt_process_details 'X-Area (Stoe & Cie, 2001)'
_exptl_crystal_colour colourless
_exptl_crystal_density_diffrn 1.083
_exptl_crystal_description plate
_exptl_crystal_F_000 632
_exptl_crystal_size_max 0.410
_exptl_crystal_size_mid 0.290
_exptl_crystal_size_min 0.050
_refine_diff_density_max 0.165
_refine_diff_density_min -0.194
_refine_diff_density_rms 0.043
_refine_ls_extinction_method none
_refine_ls_goodness_of_fit_ref 0.966
_refine_ls_hydrogen_treatment constr
_refine_ls_matrix_type full
_refine_ls_number_parameters 212
_refine_ls_number_reflns 3126
_refine_ls_number_restraints 0
_refine_ls_restrained_S_all 0.966
_refine_ls_R_factor_all 0.1256
_refine_ls_R_factor_gt 0.0651
_refine_ls_shift/su_max 0.000
_refine_ls_shift/su_mean 0.000
_refine_ls_structure_factor_coef Fsqd
_refine_ls_weighting_details 'w=1/[\s^2^(Fo^2^)+(0.0944P)^2^] where P=(Fo^2^+2Fc^2^)/3'
_refine_ls_weighting_scheme calc
_refine_ls_wR_factor_gt 0.1598
_refine_ls_wR_factor_ref 0.1925
_reflns_Friedel_coverage 0.000
_reflns_number_gt 1686
_reflns_number_total 3126
_reflns_threshold_expression 'I > 2\s(I)'
_cod_data_source_file c8dt04820g2.cif
_cod_data_source_block wa1856
_cod_depositor_comments 'Adding full bibliography for 7048415--7048428.cif.'
_cod_database_code 7048416
_shelx_shelxl_version_number 2016/6
_shelx_space_group_comment
; 
The symmetry employed for this shelxl refinement is uniquely defined 
by the following loop, which should always be used as a source of 
symmetry information in preference to the above space-group names. 
They are only intended as comments. 
;
_shelx_estimated_absorpt_t_min 0.976
_shelx_estimated_absorpt_t_max 0.997

loop_
_space_group_symop_operation_xyz
'x, y, z'
'-x, y+1/2, -z+1/2'
'-x, -y, -z'
'x, -y-1/2, z-1/2'

loop_
_atom_site_label
_atom_site_type_symbol
_atom_site_fract_x
_atom_site_fract_y
_atom_site_fract_z
_atom_site_U_iso_or_equiv
_atom_site_adp_type
_atom_site_occupancy
_atom_site_site_symmetry_order
_atom_site_calc_flag
_atom_site_refinement_flags_posn
_atom_site_refinement_flags_adp
_atom_site_refinement_flags_occupancy
_atom_site_disorder_assembly
_atom_site_disorder_group
C1 C 0.4767(3) 0.6281(3) 0.70017(16) 0.0552(8) Uani 1 1 d . . . . .
C2 C 0.4178(3) 0.6251(3) 0.63186(15) 0.0542(8) Uani 1 1 d . . . . .
C11 C 0.5487(3) 0.6281(3) 0.78199(14) 0.0516(7) Uani 1 1 d . . . . .
C12 C 0.5593(3) 0.5142(3) 0.83333(17) 0.0777(11) Uani 1 1 d . . . . .
H12 H 0.517771 0.435402 0.814272 0.093 Uiso 1 1 calc R U . . .
C13 C 0.6289(3) 0.5133(3) 0.91149(16) 0.0716(10) Uani 1 1 d . . . . .
H13 H 0.633533 0.433923 0.945182 0.086 Uiso 1 1 calc R U . . .
C14 C 0.6918(3) 0.6236(3) 0.94214(14) 0.0479(7) Uani 1 1 d . . . . .
C15 C 0.6815(3) 0.7361(3) 0.89044(15) 0.0541(7) Uani 1 1 d . . . . .
H15 H 0.723700 0.814400 0.909533 0.065 Uiso 1 1 calc R U . . .
C16 C 0.6124(3) 0.7390(3) 0.81222(15) 0.0562(8) Uani 1 1 d . . . . .
H16 H 0.608576 0.818509 0.778582 0.067 Uiso 1 1 calc R U . . .
C17 C 0.7686(3) 0.6231(3) 1.02853(14) 0.0541(8) Uani 1 1 d . . . . .
C18 C 0.8860(4) 0.6865(6) 1.0207(3) 0.0813(16) Uani 0.798(6) 1 d . . P A 1
H18A H 0.874293 0.775319 0.994367 0.122 Uiso 0.798(6) 1 calc R U P A 1
H18B H 0.929880 0.695300 1.078085 0.122 Uiso 0.798(6) 1 calc R U P A 1
H18C H 0.930105 0.630195 0.984422 0.122 Uiso 0.798(6) 1 calc R U P A 1
C19 C 0.7087(4) 0.7159(5) 1.0907(2) 0.0822(16) Uani 0.798(6) 1 d . . P A 1
H19A H 0.699308 0.805771 1.065707 0.123 Uiso 0.798(6) 1 calc R U P A 1
H19B H 0.631688 0.679484 1.099057 0.123 Uiso 0.798(6) 1 calc R U P A 1
H19C H 0.757521 0.720752 1.146430 0.123 Uiso 0.798(6) 1 calc R U P A 1
C20 C 0.7817(6) 0.4867(5) 1.0685(3) 0.113(3) Uani 0.798(6) 1 d . . P A 1
H20A H 0.704066 0.448478 1.072664 0.170 Uiso 0.798(6) 1 calc R U P A 1
H20B H 0.824947 0.428682 1.032678 0.170 Uiso 0.798(6) 1 calc R U P A 1
H20C H 0.824722 0.493786 1.126341 0.170 Uiso 0.798(6) 1 calc R U P A 1
C18' C 0.8569(16) 0.5005(18) 1.0213(11) 0.068(5) Uiso 0.202(6) 1 d . . P A 2
H18D H 0.811952 0.418567 1.006910 0.082 Uiso 0.202(6) 1 calc R U P A 2
H18E H 0.906992 0.519360 0.976095 0.082 Uiso 0.202(6) 1 calc R U P A 2
H18F H 0.905661 0.488587 1.076599 0.082 Uiso 0.202(6) 1 calc R U P A 2
C19' C 0.828(2) 0.745(2) 1.0493(14) 0.092(7) Uiso 0.202(6) 1 d . . P A 2
H19D H 0.875940 0.767896 1.003502 0.110 Uiso 0.202(6) 1 calc R U P A 2
H19E H 0.770559 0.816039 1.054660 0.110 Uiso 0.202(6) 1 calc R U P A 2
H19F H 0.878225 0.734915 1.104019 0.110 Uiso 0.202(6) 1 calc R U P A 2
C20' C 0.6935(14) 0.5866(16) 1.0996(8) 0.057(4) Uiso 0.202(6) 1 d . . P A 2
H20D H 0.652537 0.502115 1.084986 0.068 Uiso 0.202(6) 1 calc R U P A 2
H20E H 0.743686 0.576472 1.154430 0.068 Uiso 0.202(6) 1 calc R U P A 2
H20F H 0.636020 0.657596 1.105071 0.068 Uiso 0.202(6) 1 calc R U P A 2
C21 C 0.3442(3) 0.6217(3) 0.55087(14) 0.0489(7) Uani 1 1 d . . . . .
C22 C 0.3916(3) 0.6347(3) 0.47247(15) 0.0574(8) Uani 1 1 d . . . . .
H22 H 0.473682 0.645762 0.472382 0.069 Uiso 1 1 calc R U . . .
C23 C 0.3192(3) 0.6315(3) 0.39527(15) 0.0553(8) Uani 1 1 d . . . . .
H23 H 0.353306 0.639431 0.342883 0.066 Uiso 1 1 calc R U . . .
C24 C 0.1999(3) 0.6173(2) 0.39157(14) 0.0452(7) Uani 1 1 d . . . . .
C25 C 0.1541(3) 0.6040(3) 0.47002(14) 0.0508(7) Uani 1 1 d . . . . .
H25 H 0.072025 0.593699 0.470220 0.061 Uiso 1 1 calc R U . . .
C26 C 0.2258(3) 0.6057(3) 0.54748(15) 0.0516(7) Uani 1 1 d . . . . .
H26 H 0.191796 0.595354 0.599731 0.062 Uiso 1 1 calc R U . . .
C27 C 0.1218(3) 0.6141(3) 0.30466(14) 0.0497(7) Uani 1 1 d . . . . .
C28 C 0.1562(3) 0.7264(4) 0.24642(19) 0.0891(13) Uani 1 1 d . . . . .
H28A H 0.239414 0.718414 0.239095 0.134 Uiso 1 1 calc R U . . .
H28B H 0.109222 0.720021 0.190014 0.134 Uiso 1 1 calc R U . . .
H28C H 0.142011 0.813110 0.272736 0.134 Uiso 1 1 calc R U . . .
C29 C -0.0059(3) 0.6279(4) 0.31519(19) 0.0902(12) Uani 1 1 d . . . . .
H29A H -0.029011 0.556130 0.352541 0.135 Uiso 1 1 calc R U . . .
H29B H -0.019637 0.714845 0.341311 0.135 Uiso 1 1 calc R U . . .
H29C H -0.052426 0.621756 0.258589 0.135 Uiso 1 1 calc R U . . .
C30 C 0.1389(4) 0.4802(4) 0.26009(19) 0.0930(13) Uani 1 1 d . . . . .
H30A H 0.221721 0.468843 0.252491 0.139 Uiso 1 1 calc R U . . .
H30B H 0.114059 0.407001 0.295658 0.139 Uiso 1 1 calc R U . . .
H30C H 0.091728 0.478905 0.203595 0.139 Uiso 1 1 calc R U . . .

loop_
_atom_site_aniso_label
_atom_site_aniso_U_11
_atom_site_aniso_U_22
_atom_site_aniso_U_33
_atom_site_aniso_U_23
_atom_site_aniso_U_13
_atom_site_aniso_U_12
C1 0.065(2) 0.0573(19) 0.0434(14) -0.0022(12) 0.0045(13) 0.0029(15)
C2 0.065(2) 0.0532(18) 0.0423(14) -0.0021(11) -0.0004(13) 0.0002(15)
C11 0.0621(19) 0.0566(18) 0.0353(12) -0.0032(11) 0.0021(12) -0.0010(15)
C12 0.112(3) 0.063(2) 0.0530(16) 0.0065(14) -0.0144(17) -0.031(2)
C13 0.107(3) 0.0557(19) 0.0460(14) 0.0106(12) -0.0158(15) -0.0224(19)
C14 0.0611(19) 0.0456(16) 0.0365(12) -0.0019(11) 0.0033(11) 0.0037(14)
C15 0.073(2) 0.0439(16) 0.0435(13) -0.0012(11) -0.0022(12) -0.0015(15)
C16 0.079(2) 0.0445(16) 0.0426(13) 0.0048(11) -0.0021(13) 0.0039(15)
C17 0.072(2) 0.0514(17) 0.0373(13) 0.0047(11) 0.0003(12) -0.0062(16)
C18 0.070(3) 0.118(4) 0.052(2) 0.015(2) -0.010(2) -0.009(3)
C19 0.103(4) 0.100(4) 0.0413(18) -0.015(2) 0.000(2) 0.005(3)
C20 0.168(6) 0.065(3) 0.087(3) 0.021(2) -0.066(4) -0.012(4)
C21 0.067(2) 0.0424(15) 0.0364(12) -0.0004(10) 0.0008(12) 0.0026(14)
C22 0.0556(19) 0.071(2) 0.0454(13) -0.0009(13) 0.0060(12) -0.0011(16)
C23 0.061(2) 0.071(2) 0.0353(12) 0.0032(11) 0.0101(12) 0.0002(16)
C24 0.0611(19) 0.0370(14) 0.0374(12) 0.0002(10) 0.0051(11) 0.0006(13)
C25 0.0607(19) 0.0527(16) 0.0395(12) -0.0023(11) 0.0072(12) -0.0040(15)
C26 0.067(2) 0.0524(16) 0.0358(12) -0.0031(11) 0.0087(12) -0.0029(15)
C27 0.062(2) 0.0490(16) 0.0366(12) 0.0001(11) -0.0007(11) -0.0004(14)
C28 0.112(3) 0.092(3) 0.0553(17) 0.0301(16) -0.0235(18) -0.029(2)
C29 0.076(3) 0.142(4) 0.0493(16) 0.0033(19) -0.0066(15) 0.000(3)
C30 0.133(3) 0.077(2) 0.0597(18) -0.0236(16) -0.0269(19) 0.016(2)

loop_
_atom_type_symbol
_atom_type_description
_atom_type_scat_dispersion_real
_atom_type_scat_dispersion_imag
_atom_type_scat_source
C C 0.0033 0.0016 'International Tables Vol C Tables 4.2.6.8 and 6.1.1.4'
H H 0.0000 0.0000 'International Tables Vol C Tables 4.2.6.8 and 6.1.1.4'

loop_
_geom_angle_atom_site_label_1
_geom_angle_atom_site_label_2
_geom_angle_atom_site_label_3
_geom_angle
C2 C1 C11 178.4(3)
C1 C2 C21 178.5(3)
C16 C11 C12 116.9(2)
C16 C11 C1 122.0(2)
C12 C11 C1 121.0(3)
C13 C12 C11 121.2(3)
C13 C12 H12 119.4
C11 C12 H12 119.4
C14 C13 C12 122.1(3)
C14 C13 H13 118.9
C12 C13 H13 118.9
C13 C14 C15 116.3(2)
C13 C14 C17 122.3(2)
C15 C14 C17 121.4(3)
C16 C15 C14 122.5(3)
C16 C15 H15 118.8
C14 C15 H15 118.8
C15 C16 C11 120.9(2)
C15 C16 H16 119.5
C11 C16 H16 119.5
C20 C17 C18 111.6(4)
C19' C17 C20' 109.7(11)
C19' C17 C14 114.5(9)
C20 C17 C14 113.0(3)
C18 C17 C14 111.0(2)
C20' C17 C14 109.0(6)
C20 C17 C19 108.2(4)
C18 C17 C19 105.4(3)
C14 C17 C19 107.3(3)
C19' C17 C18' 112.4(12)
C20' C17 C18' 106.5(9)
C14 C17 C18' 104.3(6)
C17 C18 H18A 109.5
C17 C18 H18B 109.5
H18A C18 H18B 109.5
C17 C18 H18C 109.5
H18A C18 H18C 109.5
H18B C18 H18C 109.5
C17 C19 H19A 109.5
C17 C19 H19B 109.5
H19A C19 H19B 109.5
C17 C19 H19C 109.5
H19A C19 H19C 109.5
H19B C19 H19C 109.5
C17 C20 H20A 109.5
C17 C20 H20B 109.5
H20A C20 H20B 109.5
C17 C20 H20C 109.5
H20A C20 H20C 109.5
H20B C20 H20C 109.5
C17 C18' H18D 109.5
C17 C18' H18E 109.5
H18D C18' H18E 109.5
C17 C18' H18F 109.5
H18D C18' H18F 109.5
H18E C18' H18F 109.5
C17 C19' H19D 109.5
C17 C19' H19E 109.5
H19D C19' H19E 109.5
C17 C19' H19F 109.5
H19D C19' H19F 109.5
H19E C19' H19F 109.5
C17 C20' H20D 109.5
C17 C20' H20E 109.5
H20D C20' H20E 109.5
C17 C20' H20F 109.5
H20D C20' H20F 109.5
H20E C20' H20F 109.5
C26 C21 C22 117.6(2)
C26 C21 C2 121.3(2)
C22 C21 C2 121.1(3)
C23 C22 C21 120.2(3)
C23 C22 H22 119.9
C21 C22 H22 119.9
C24 C23 C22 122.4(2)
C24 C23 H23 118.8
C22 C23 H23 118.8
C23 C24 C25 116.7(2)
C23 C24 C27 121.2(2)
C25 C24 C27 122.1(3)
C26 C25 C24 121.3(3)
C26 C25 H25 119.3
C24 C25 H25 119.3
C21 C26 C25 121.7(2)
C21 C26 H26 119.1
C25 C26 H26 119.1
C29 C27 C28 108.8(3)
C29 C27 C30 108.0(3)
C28 C27 C30 108.5(3)
C29 C27 C24 112.3(2)
C28 C27 C24 110.2(2)
C30 C27 C24 109.1(2)
C27 C28 H28A 109.5
C27 C28 H28B 109.5
H28A C28 H28B 109.5
C27 C28 H28C 109.5
H28A C28 H28C 109.5
H28B C28 H28C 109.5
C27 C29 H29A 109.5
C27 C29 H29B 109.5
H29A C29 H29B 109.5
C27 C29 H29C 109.5
H29A C29 H29C 109.5
H29B C29 H29C 109.5
C27 C30 H30A 109.5
C27 C30 H30B 109.5
H30A C30 H30B 109.5
C27 C30 H30C 109.5
H30A C30 H30C 109.5
H30B C30 H30C 109.5

loop_
_geom_bond_atom_site_label_1
_geom_bond_atom_site_label_2
_geom_bond_distance
C1 C2 1.196(3)
C1 C11 1.439(3)
C2 C21 1.437(3)
C11 C16 1.382(4)
C11 C12 1.389(4)
C12 C13 1.379(4)
C12 H12 0.9500
C13 C14 1.372(4)
C13 H13 0.9500
C14 C15 1.381(4)
C14 C17 1.524(3)
C15 C16 1.377(3)
C15 H15 0.9500
C16 H16 0.9500
C17 C19' 1.41(2)
C17 C20 1.499(5)
C17 C18 1.509(5)
C17 C20' 1.527(14)
C17 C19 1.559(5)
C17 C18' 1.603(17)
C18 H18A 0.9800
C18 H18B 0.9800
C18 H18C 0.9800
C19 H19A 0.9800
C19 H19B 0.9800
C19 H19C 0.9800
C20 H20A 0.9800
C20 H20B 0.9800
C20 H20C 0.9800
C18' H18D 0.9800
C18' H18E 0.9800
C18' H18F 0.9800
C19' H19D 0.9800
C19' H19E 0.9800
C19' H19F 0.9800
C20' H20D 0.9800
C20' H20E 0.9800
C20' H20F 0.9800
C21 C26 1.366(4)
C21 C22 1.402(4)
C22 C23 1.383(4)
C22 H22 0.9500
C23 C24 1.373(4)
C23 H23 0.9500
C24 C25 1.394(3)
C24 C27 1.538(3)
C25 C26 1.382(3)
C25 H25 0.9500
C26 H26 0.9500
C27 C29 1.503(5)
C27 C28 1.525(4)
C27 C30 1.531(4)
C28 H28A 0.9800
C28 H28B 0.9800
C28 H28C 0.9800
C29 H29A 0.9800
C29 H29B 0.9800
C29 H29C 0.9800
C30 H30A 0.9800
C30 H30B 0.9800
C30 H30C 0.9800

loop_
_geom_torsion_atom_site_label_1
_geom_torsion_atom_site_label_2
_geom_torsion_atom_site_label_3
_geom_torsion_atom_site_label_4
_geom_torsion
C16 C11 C12 C13 1.0(5)
C1 C11 C12 C13 179.5(3)
C11 C12 C13 C14 -0.6(6)
C12 C13 C14 C15 0.1(5)
C12 C13 C14 C17 179.9(3)
C13 C14 C15 C16 -0.1(4)
C17 C14 C15 C16 -179.8(3)
C14 C15 C16 C11 0.5(4)
C12 C11 C16 C15 -1.0(4)
C1 C11 C16 C15 -179.4(3)
C13 C14 C17 C19' 179.3(12)
C15 C14 C17 C19' -0.9(12)
C13 C14 C17 C20 8.6(5)
C15 C14 C17 C20 -171.6(4)
C13 C14 C17 C18 134.9(4)
C15 C14 C17 C18 -45.4(4)
C13 C14 C17 C20' -57.3(7)
C15 C14 C17 C20' 122.4(7)
C13 C14 C17 C19 -110.5(4)
C15 C14 C17 C19 69.3(4)
C13 C14 C17 C18' 56.1(8)
C15 C14 C17 C18' -124.2(8)
C26 C21 C22 C23 0.2(4)
C2 C21 C22 C23 -179.9(3)
C21 C22 C23 C24 0.7(4)
C22 C23 C24 C25 -0.9(4)
C22 C23 C24 C27 180.0(3)
C23 C24 C25 C26 0.2(4)
C27 C24 C25 C26 179.3(3)
C22 C21 C26 C25 -0.9(4)
C2 C21 C26 C25 179.2(3)
C24 C25 C26 C21 0.7(4)
C23 C24 C27 C29 -167.6(3)
C25 C24 C27 C29 13.4(4)
C23 C24 C27 C28 -46.2(4)
C25 C24 C27 C28 134.8(3)
C23 C24 C27 C30 72.8(4)
C25 C24 C27 C30 -106.2(3)
